data_4035503
loop_
_publ_author_name
'Annamalai, Pratheepkumar'
'Hsu, Kou-Chi'
'Raju, Selvam'
'Hsiao, Huan-Chang'
'Chou, Chih-Wei'
'Lin, Gu-Ying'
'Hsieh, Cheng-Ming'
'Chen, Pei-Ling'
'Liu, Yi-Hung'
'Chuang, Shih-Ching'

_publ_section_title
;
 Palladium(II)-Catalyzed Mono- and Bis-alkenylation of
 N-Acetyl-2-aminobiaryls through Regioselective C-H Bond Activation.
;
_journal_issue 7
_journal_name_full 'The Journal of organic chemistry'
_journal_page_first 3840
_journal_page_last 3856
_journal_paper_doi 10.1021/acs.joc.8b00194
_journal_volume 83
_journal_year 2018
_chemical_formula_sum 'C22 H21.25 N O5.25'
_chemical_formula_weight 383.65
_space_group_IT_number 60
_space_group_name_Hall '-P 2n 2ab'
_space_group_name_H-M_alt 'P b c n'
_symmetry_cell_setting orthorhombic
_symmetry_space_group_name_H-M 'P b c n'
_atom_sites_solution_hydrogens geom
_atom_sites_solution_primary direct
_atom_sites_solution_secondary difmap
_audit_creation_method SHELXL-97
_cell_angle_alpha 90.00
_cell_angle_beta 90.00
_cell_angle_gamma 90.00
_cell_formula_units_Z 8
_cell_length_a 16.2526(4)
_cell_length_b 16.9979(5)
_cell_length_c 14.2159(5)
_cell_measurement_reflns_used 2371
_cell_measurement_temperature 150(2)
_cell_measurement_theta_max 73.5090
_cell_measurement_theta_min 3.7470
_cell_volume 3927.3(2)
_computing_cell_refinement 'CrysAlisPro 1.171.38.41 (Rigaku OD, 2015)'
_computing_data_collection 'CrysAlisPro 1.171.38.41 (Rigaku OD, 2015)'
_computing_data_reduction 'CrysAlisPro 1.171.38.41 (Rigaku OD, 2015)'
_computing_molecular_graphics SHELXTL
_computing_publication_material SHELXTL
_computing_structure_refinement 'SHELXL-97 (Sheldrick, 1997)'
_computing_structure_solution 'SHELXS-97 (Sheldrick, 1990)'
_diffrn_ambient_temperature 150(2)
_diffrn_detector_area_resol_mean 10.2496
_diffrn_measured_fraction_theta_full 0.996
_diffrn_measured_fraction_theta_max 0.996
_diffrn_measurement_device_type 'Xcalibur, Atlas, Gemini'
_diffrn_radiation_monochromator graphite
_diffrn_radiation_source 'fine-focus sealed tube'
_diffrn_radiation_type CuK\a
_diffrn_radiation_wavelength 1.54178
_diffrn_reflns_av_R_equivalents 0.0579
_diffrn_reflns_av_sigmaI/netI 0.0525
_diffrn_reflns_limit_h_max 19
_diffrn_reflns_limit_h_min -6
_diffrn_reflns_limit_k_max 19
_diffrn_reflns_limit_k_min -20
_diffrn_reflns_limit_l_max 16
_diffrn_reflns_limit_l_min -12
_diffrn_reflns_number 10577
_diffrn_reflns_theta_full 67.98
_diffrn_reflns_theta_max 67.98
_diffrn_reflns_theta_min 3.76
_exptl_absorpt_coefficient_mu 0.766
_exptl_absorpt_correction_T_max 1.00000
_exptl_absorpt_correction_T_min 0.84870
_exptl_absorpt_correction_type multi-scan
_exptl_absorpt_process_details
; 
CrysAlisPro 1.171.38.41 (Rigaku Oxford Diffraction, 2015) 
Empirical absorption correction using spherical harmonics, 
 implemented in SCALE3 ABSPACK scaling algorithm. 
;
_exptl_crystal_density_diffrn 1.298
_exptl_crystal_density_method 'not measured'
_exptl_crystal_description column
_exptl_crystal_F_000 1618
_exptl_crystal_size_max 0.20
_exptl_crystal_size_mid 0.15
_exptl_crystal_size_min 0.10
_refine_diff_density_max 0.215
_refine_diff_density_min -0.387
_refine_diff_density_rms 0.048
_refine_ls_extinction_method none
_refine_ls_goodness_of_fit_ref 1.000
_refine_ls_hydrogen_treatment mixed
_refine_ls_matrix_type full
_refine_ls_number_parameters 258
_refine_ls_number_reflns 3567
_refine_ls_number_restraints 0
_refine_ls_restrained_S_all 1.000
_refine_ls_R_factor_all 0.0900
_refine_ls_R_factor_gt 0.0539
_refine_ls_shift/su_max 0.004
_refine_ls_shift/su_mean 0.000
_refine_ls_structure_factor_coef Fsqd
_refine_ls_weighting_details 'calc w=1/[\s^2^(Fo^2^)+(0.1000P)^2^+0.0000P] where P=(Fo^2^+2Fc^2^)/3'
_refine_ls_weighting_scheme calc
_refine_ls_wR_factor_gt 0.1471
_refine_ls_wR_factor_ref 0.1808
_reflns_number_gt 2357
_reflns_number_total 3567
_reflns_threshold_expression >2sigma(I)
_cod_data_source_file jo8b00194_si_003.cif
_cod_data_source_block ic17754
_cod_depositor_comments
;
The following automatic conversions were performed:

data item '_symmetry_cell_setting' value 'Orthorhombic' was changed
to 'orthorhombic' in accordance with the
/home/data/users/saulius/crontab/automatic-downloads/current/ACS/lib/dictionaries/cif_core.dic
dictionary named 'cif_core.dic' version 2.4.2 last updated on
2011-04-26.

Automatic conversion script
Id: cif_fix_values 6909 2019-04-08 15:41:33Z antanas 
;
_cod_original_sg_symbol_H-M Pbcn
_cod_database_code 4035503

loop_
_symmetry_equiv_pos_as_xyz
'x, y, z'
'-x+1/2, -y+1/2, z+1/2'
'-x, y, -z+1/2'
'x+1/2, -y+1/2, -z'
'-x, -y, -z'
'x-1/2, y-1/2, -z-1/2'
'x, -y, z-1/2'
'-x-1/2, y-1/2, z'

loop_
_atom_site_label
_atom_site_type_symbol
_atom_site_fract_x
_atom_site_fract_y
_atom_site_fract_z
_atom_site_U_iso_or_equiv
_atom_site_adp_type
_atom_site_occupancy
_atom_site_symmetry_multiplicity
_atom_site_calc_flag
_atom_site_refinement_flags
O1 O 0.37685(16) 0.45578(12) 0.15939(19) 0.0627(7) Uani 1 1 d .
O2 O 0.63364(12) 0.17041(12) 0.39903(16) 0.0449(5) Uani 1 1 d .
O3 O 0.63626(12) 0.04355(11) 0.44327(15) 0.0415(5) Uani 1 1 d .
O4 O 0.07290(13) 0.39311(12) 0.36380(17) 0.0483(5) Uani 1 1 d .
O5 O -0.03270(11) 0.30851(11) 0.35926(15) 0.0407(5) Uani 1 1 d .
N1 N 0.36677(15) 0.33025(14) 0.21493(19) 0.0405(6) Uani 1 1 d .
H1 H 0.363(2) 0.282(2) 0.197(3) 0.061 Uiso 1 1 d .
C1 C 0.37679(16) 0.34272(15) 0.3128(2) 0.0392(7) Uani 1 1 d .
C2 C 0.40882(18) 0.41296(18) 0.3491(3) 0.0529(9) Uani 1 1 d .
H2A H 0.4231 0.4548 0.3080 0.063 Uiso 1 1 calc R
C3 C 0.4197(2) 0.4212(2) 0.4455(3) 0.0633(11) Uani 1 1 d .
H3A H 0.4410 0.4691 0.4697 0.076 Uiso 1 1 calc R
C4 C 0.4003(2) 0.3619(2) 0.5059(3) 0.0614(10) Uani 1 1 d .
H4A H 0.4092 0.3680 0.5716 0.074 Uiso 1 1 calc R
C5 C 0.36734(18) 0.2925(2) 0.4709(2) 0.0490(8) Uani 1 1 d .
H5A H 0.3530 0.2515 0.5131 0.059 Uiso 1 1 calc R
C6 C 0.35502(15) 0.28224(16) 0.3750(2) 0.0368(6) Uani 1 1 d .
C7 C 0.32136(16) 0.20468(16) 0.34093(19) 0.0336(6) Uani 1 1 d .
C8 C 0.37457(17) 0.13948(15) 0.33721(19) 0.0345(6) Uani 1 1 d .
C9 C 0.34326(18) 0.06616(16) 0.3109(2) 0.0397(7) Uani 1 1 d .
H9A H 0.3787 0.0218 0.3092 0.048 Uiso 1 1 calc R
C10 C 0.26124(18) 0.05754(16) 0.2875(2) 0.0408(7) Uani 1 1 d .
H10A H 0.2410 0.0077 0.2680 0.049 Uiso 1 1 calc R
C11 C 0.20866(17) 0.12117(16) 0.2925(2) 0.0412(7) Uani 1 1 d .
H11A H 0.1523 0.1145 0.2766 0.049 Uiso 1 1 calc R
C12 C 0.23702(16) 0.19549(15) 0.3207(2) 0.0357(6) Uani 1 1 d .
C13 C 0.36804(19) 0.38550(17) 0.1450(2) 0.0464(8) Uani 1 1 d .
C14 C 0.3584(2) 0.3526(2) 0.0474(3) 0.0581(9) Uani 1 1 d .
H14A H 0.3599 0.3957 0.0016 0.087 Uiso 1 1 calc R
H14B H 0.3056 0.3251 0.0427 0.087 Uiso 1 1 calc R
H14C H 0.4033 0.3157 0.0345 0.087 Uiso 1 1 calc R
C15 C 0.46242(16) 0.14853(15) 0.3604(2) 0.0357(6) Uani 1 1 d .
H15A H 0.4854 0.1997 0.3547 0.043 Uiso 1 1 calc R
C16 C 0.51207(17) 0.09143(16) 0.3884(2) 0.0381(6) Uani 1 1 d .
H16A H 0.4914 0.0395 0.3950 0.046 Uiso 1 1 calc R
C17 C 0.59926(17) 0.10782(16) 0.4094(2) 0.0366(6) Uani 1 1 d .
C18 C 0.72106(18) 0.05375(19) 0.4718(2) 0.0493(8) Uani 1 1 d .
H18A H 0.7427 0.0036 0.4953 0.074 Uiso 1 1 calc R
H18B H 0.7241 0.0934 0.5218 0.074 Uiso 1 1 calc R
H18C H 0.7538 0.0711 0.4178 0.074 Uiso 1 1 calc R
C19 C 0.18018(17) 0.26178(16) 0.3334(2) 0.0377(6) Uani 1 1 d .
H19A H 0.2036 0.3129 0.3369 0.045 Uiso 1 1 calc R
C20 C 0.09817(16) 0.25639(16) 0.3404(2) 0.0385(7) Uani 1 1 d .
H20A H 0.0724 0.2064 0.3353 0.046 Uiso 1 1 calc R
C21 C 0.04775(16) 0.32680(16) 0.35580(19) 0.0357(6) Uani 1 1 d .
C22 C -0.08814(19) 0.37405(18) 0.3718(2) 0.0475(8) Uani 1 1 d .
H22A H -0.1450 0.3548 0.3732 0.071 Uiso 1 1 calc R
H22B H -0.0815 0.4111 0.3196 0.071 Uiso 1 1 calc R
H22C H -0.0756 0.4007 0.4313 0.071 Uiso 1 1 calc R
O6 O 0.5000 0.5740(4) 0.2500 0.071(2) Uiso 0.50 2 d SP
H6 H 0.5358 0.5348 0.3017 0.107 Uiso 0.25 1 d PR

loop_
_atom_site_aniso_label
_atom_site_aniso_U_11
_atom_site_aniso_U_22
_atom_site_aniso_U_33
_atom_site_aniso_U_23
_atom_site_aniso_U_13
_atom_site_aniso_U_12
O1 0.0804(17) 0.0363(12) 0.0712(17) 0.0036(11) 0.0238(13) 0.0042(11)
O2 0.0392(11) 0.0409(11) 0.0547(13) -0.0009(9) -0.0011(9) -0.0025(9)
O3 0.0349(10) 0.0384(10) 0.0513(13) -0.0008(9) -0.0082(9) 0.0032(8)
O4 0.0427(11) 0.0400(12) 0.0622(14) -0.0017(10) -0.0005(10) -0.0012(9)
O5 0.0299(9) 0.0430(11) 0.0492(12) 0.0007(9) -0.0024(8) 0.0027(8)
N1 0.0408(13) 0.0316(12) 0.0490(15) 0.0014(11) -0.0007(11) -0.0019(10)
C1 0.0273(13) 0.0321(14) 0.0582(19) -0.0074(13) -0.0052(12) 0.0029(11)
C2 0.0371(16) 0.0401(17) 0.082(3) -0.0097(16) -0.0118(16) -0.0031(13)
C3 0.0426(18) 0.052(2) 0.095(3) -0.034(2) -0.0247(19) 0.0045(15)
C4 0.054(2) 0.068(2) 0.062(2) -0.029(2) -0.0238(17) 0.0154(17)
C5 0.0416(16) 0.0561(19) 0.0492(19) -0.0118(15) -0.0086(14) 0.0086(14)
C6 0.0256(12) 0.0364(14) 0.0483(17) -0.0047(12) -0.0062(11) 0.0041(11)
C7 0.0327(13) 0.0364(14) 0.0318(15) 0.0008(11) -0.0004(11) -0.0007(11)
C8 0.0347(14) 0.0357(14) 0.0330(15) 0.0022(11) 0.0007(11) -0.0011(11)
C9 0.0403(15) 0.0334(14) 0.0455(17) 0.0031(12) -0.0016(12) 0.0037(11)
C10 0.0407(15) 0.0354(14) 0.0463(17) -0.0035(12) -0.0014(13) -0.0050(12)
C11 0.0341(14) 0.0435(15) 0.0460(18) 0.0012(13) -0.0046(12) -0.0045(12)
C12 0.0337(14) 0.0380(14) 0.0354(14) 0.0027(12) -0.0032(11) 0.0012(11)
C13 0.0427(16) 0.0361(16) 0.061(2) 0.0039(14) 0.0160(15) 0.0042(12)
C14 0.075(2) 0.0471(18) 0.052(2) 0.0090(15) 0.0117(18) 0.0049(16)
C15 0.0336(13) 0.0351(14) 0.0385(15) -0.0022(11) 0.0018(11) 0.0021(11)
C16 0.0348(14) 0.0374(14) 0.0423(17) -0.0016(12) 0.0008(12) 0.0013(11)
C17 0.0358(14) 0.0366(15) 0.0375(16) -0.0046(12) -0.0004(12) 0.0046(11)
C18 0.0341(16) 0.0578(19) 0.056(2) -0.0015(15) -0.0083(14) 0.0049(13)
C19 0.0349(14) 0.0381(15) 0.0402(16) 0.0007(12) -0.0058(12) -0.0004(11)
C20 0.0346(14) 0.0379(15) 0.0429(17) 0.0048(12) -0.0048(12) -0.0006(11)
C21 0.0344(14) 0.0399(15) 0.0327(14) 0.0034(11) -0.0035(11) -0.0010(12)
C22 0.0413(16) 0.0520(18) 0.0492(19) 0.0004(15) -0.0008(14) 0.0115(13)

loop_
_atom_type_symbol
_atom_type_description
_atom_type_scat_dispersion_real
_atom_type_scat_dispersion_imag
_atom_type_scat_source
C C 0.0181 0.0091 'International Tables Vol C Tables 4.2.6.8 and 6.1.1.4'
H H 0.0000 0.0000 'International Tables Vol C Tables 4.2.6.8 and 6.1.1.4'
N N 0.0311 0.0180 'International Tables Vol C Tables 4.2.6.8 and 6.1.1.4'
O O 0.0492 0.0322 'International Tables Vol C Tables 4.2.6.8 and 6.1.1.4'

loop_
_geom_angle_atom_site_label_1
_geom_angle_atom_site_label_2
_geom_angle_atom_site_label_3
_geom_angle
C17 O3 C18 115.6(2)
C21 O5 C22 115.7(2)
C13 N1 C1 127.5(3)
C2 C1 C6 119.1(3)
C2 C1 N1 122.2(3)
C6 C1 N1 118.7(2)
C3 C2 C1 119.8(3)
C4 C3 C2 121.3(3)
C3 C4 C5 119.5(3)
C4 C5 C6 121.0(3)
C5 C6 C1 119.4(3)
C5 C6 C7 118.5(3)
C1 C6 C7 122.1(3)
C8 C7 C12 120.2(2)
C8 C7 C6 118.6(2)
C12 C7 C6 121.0(2)
C9 C8 C7 119.3(3)
C9 C8 C15 120.4(2)
C7 C8 C15 120.3(2)
C10 C9 C8 120.7(3)
C11 C10 C9 120.1(3)
C10 C11 C12 121.1(3)
C11 C12 C7 118.5(2)
C11 C12 C19 121.3(2)
C7 C12 C19 120.1(2)
O1 C13 N1 123.6(3)
O1 C13 C14 122.0(3)
N1 C13 C14 114.4(3)
C16 C15 C8 125.6(3)
C15 C16 C17 120.5(3)
O2 C17 O3 123.7(3)
O2 C17 C16 125.8(3)
O3 C17 C16 110.5(2)
C20 C19 C12 125.6(3)
C19 C20 C21 120.7(3)
O4 C21 O5 122.9(3)
O4 C21 C20 126.0(3)
O5 C21 C20 111.1(2)

loop_
_geom_bond_atom_site_label_1
_geom_bond_atom_site_label_2
_geom_bond_distance
O1 C13 1.220(4)
O2 C17 1.211(3)
O3 C17 1.337(3)
O3 C18 1.447(3)
O4 C21 1.205(3)
O5 C21 1.345(3)
O5 C22 1.444(3)
N1 C13 1.367(4)
N1 C1 1.416(4)
C1 C2 1.401(4)
C1 C6 1.402(4)
C2 C3 1.387(6)
C3 C4 1.361(6)
C4 C5 1.387(5)
C5 C6 1.390(4)
C6 C7 1.507(4)
C7 C8 1.407(4)
C7 C12 1.409(4)
C8 C9 1.397(4)
C8 C15 1.473(4)
C9 C10 1.382(4)
C10 C11 1.380(4)
C11 C12 1.403(4)
C12 C19 1.468(4)
C13 C14 1.504(5)
C15 C16 1.324(4)
C16 C17 1.475(4)
C19 C20 1.340(4)
C20 C21 1.467(4)
